data_4327257
loop_
_publ_author_name
'Alan M. Stolzenberg'
'Sarah R. Workman'
'Jessica E. Gutshall'
'Jeffrey L. Petersen'
'Novruz Akhmedov'

_publ_contact_author_address
;Department of Chemistry
West Virginia University
PO Box 6045
Morgantown, WV 26506-6045
;
_publ_contact_author_email astolzen@wvu.edu
_publ_contact_author_fax '304 293-4904'
_publ_contact_author_name 'Alan M. Stolzenberg'
_publ_contact_author_phone '304 293-3435 x6437'
_publ_section_title
;
 Syntheses and Characterization of Organo-Group 14 Cobaloxime Compounds
;
_journal_name_full 'Inorganic Chemistry'
_journal_page_first 6744
_journal_page_last 6754
_journal_paper_doi 10.1021/ic070251+
_journal_volume 46
_journal_year 2007
_chemical_formula_sum 'C35 H42 Co N5 O4 Pb'
_chemical_formula_weight 862.86
_chemical_name_common (4-t-BuPy)Co(DH)2(PbPh3)
_space_group_IT_number 14
_symmetry_cell_setting monoclinic
_symmetry_Int_Tables_number 14
_symmetry_space_group_name_Hall '-P 2yn'
_symmetry_space_group_name_H-M 'P 1 21/n 1'
_atom_sites_solution_hydrogens geom
_atom_sites_solution_primary direct
_atom_sites_solution_secondary difmap
_audit_creation_method SHELXL-97
_cell_angle_alpha 90.00
_cell_angle_beta 114.348(1)
_cell_angle_gamma 90.00
_cell_formula_units_Z 4
_cell_length_a 15.0104(7)
_cell_length_b 15.7693(8)
_cell_length_c 16.6230(8)
_cell_measurement_reflns_used 7941
_cell_measurement_temperature 295(2)
_cell_measurement_theta_max 27.59
_cell_measurement_theta_min 2.58
_cell_volume 3584.8(3)
_computing_structure_refinement 'SHELXL-97 (Sheldrick, 1997)'
_computing_structure_solution 'SHELXS-97 (Sheldrick, 1990)'
_diffrn_ambient_temperature 295(2)
_diffrn_measured_fraction_theta_full 0.989
_diffrn_measured_fraction_theta_max 0.989
_diffrn_radiation_monochromator graphite
_diffrn_radiation_probe x-ray
_diffrn_radiation_type MoK\a
_diffrn_radiation_wavelength 0.71073
_diffrn_reflns_av_R_equivalents 0.0319
_diffrn_reflns_av_sigmaI/netI 0.0373
_diffrn_reflns_limit_h_max 18
_diffrn_reflns_limit_h_min -19
_diffrn_reflns_limit_k_max 20
_diffrn_reflns_limit_k_min -20
_diffrn_reflns_limit_l_max 21
_diffrn_reflns_limit_l_min -21
_diffrn_reflns_number 25077
_diffrn_reflns_theta_full 27.51
_diffrn_reflns_theta_max 27.51
_diffrn_reflns_theta_min 1.54
_diffrn_source 'fine-focus sealed tube'
_exptl_absorpt_coefficient_mu 5.196
_exptl_absorpt_correction_type empirical
_exptl_absorpt_process_details SADABS
_exptl_crystal_colour red
_exptl_crystal_density_diffrn 1.599
_exptl_crystal_F_000 1712
_exptl_crystal_recrystallization_method 'diethylether layered over methylene chloride'
_exptl_crystal_size_max 0.34
_exptl_crystal_size_mid 0.18
_exptl_crystal_size_min 0.16
_refine_diff_density_max 0.556
_refine_diff_density_min -0.366
_refine_diff_density_rms 0.072
_refine_ls_extinction_method none
_refine_ls_goodness_of_fit_ref 1.014
_refine_ls_hydrogen_treatment mixed
_refine_ls_matrix_type full
_refine_ls_number_parameters 461
_refine_ls_number_reflns 8169
_refine_ls_number_restraints 6
_refine_ls_restrained_S_all 1.015
_refine_ls_R_factor_all 0.0358
_refine_ls_R_factor_gt 0.0251
_refine_ls_shift/su_max 0.082
_refine_ls_shift/su_mean 0.004
_refine_ls_structure_factor_coef Fsqd
_refine_ls_weighting_details 'calc w=1/[\s^2^(Fo^2^)+(0.0243P)^2^+0.0993P] where P=(Fo^2^+2Fc^2^)/3'
_refine_ls_weighting_scheme calc
_refine_ls_wR_factor_gt 0.0549
_refine_ls_wR_factor_ref 0.0582
_reflns_number_gt 6663
_reflns_number_total 8169
_reflns_threshold_expression >2sigma(I)
_cod_data_source_file ic0702512B2B-file002_3.cif
_cod_data_source_block as309ccd
_cod_original_sg_symbol_H-M 'P 21/n'
_cod_database_code 4327257

loop_
_symmetry_equiv_pos_as_xyz
'x, y, z'
'-x+1/2, y+1/2, -z+1/2'
'-x, -y, -z'
'x-1/2, -y-1/2, z-1/2'

loop_
_atom_site_label
_atom_site_type_symbol
_atom_site_fract_x
_atom_site_fract_y
_atom_site_fract_z
_atom_site_U_iso_or_equiv
_atom_site_adp_type
_atom_site_occupancy
_atom_site_symmetry_multiplicity
_atom_site_calc_flag
_atom_site_refinement_flags
_atom_site_disorder_assembly
_atom_site_disorder_group
Pb1 Pb 1.022469(8) 0.138572(7) 0.287077(6) 0.03953(5) Uani 1 1 d . . .
Co1 Co 0.88245(3) 0.07987(2) 0.14301(2) 0.03639(9) Uani 1 1 d . . .
O1 O 0.76136(16) 0.21710(14) 0.14558(13) 0.0533(6) Uani 1 1 d . . .
O2 O 1.01638(16) 0.07174(15) 0.06231(14) 0.0514(5) Uani 1 1 d . . .
O3 O 1.00679(16) -0.05652(14) 0.14369(14) 0.0508(5) Uani 1 1 d . . .
O4 O 0.75649(17) 0.08996(18) 0.23365(15) 0.0582(6) Uani 1 1 d . . .
N1 N 0.83023(18) 0.19004(16) 0.11943(14) 0.0441(6) Uani 1 1 d . . .
N2 N 0.95169(19) 0.11991(16) 0.07914(15) 0.0425(6) Uani 1 1 d . . .
N3 N 0.94216(18) -0.02719(16) 0.17363(14) 0.0408(6) Uani 1 1 d . . .
N4 N 0.82214(18) 0.04265(17) 0.21586(15) 0.0439(6) Uani 1 1 d . . .
N5 N 0.77253(18) 0.03356(16) 0.03078(14) 0.0412(6) Uani 1 1 d . . .
C1 C 0.8613(2) 0.2384(2) 0.07231(19) 0.0499(8) Uani 1 1 d . . .
C2 C 0.9315(2) 0.1964(2) 0.04737(18) 0.0492(8) Uani 1 1 d . . .
C3 C 0.9135(2) -0.0754(2) 0.22210(18) 0.0465(8) Uani 1 1 d . . .
C4 C 0.8435(2) -0.0336(2) 0.24858(18) 0.0455(7) Uani 1 1 d . . .
C5 C 0.8256(3) 0.3275(2) 0.0461(2) 0.0722(12) Uani 1 1 d . . .
H5A H 0.7764 0.3277 -0.0134 0.108 Uiso 1 1 calc R . .
H5B H 0.8793 0.3628 0.0498 0.108 Uiso 1 1 calc R . .
H5C H 0.7983 0.3489 0.0851 0.108 Uiso 1 1 calc R . .
C6 C 0.9781(3) 0.2365(3) -0.0079(2) 0.0714(11) Uani 1 1 d . . .
H6A H 1.0112 0.1938 -0.0265 0.107 Uiso 1 1 calc R . .
H6B H 1.0242 0.2787 0.0263 0.107 Uiso 1 1 calc R . .
H6C H 0.9285 0.2626 -0.0589 0.107 Uiso 1 1 calc R . .
C7 C 0.9508(3) -0.1630(2) 0.2482(3) 0.0722(12) Uani 1 1 d . . .
H7A H 0.9759 -0.1846 0.2076 0.108 Uiso 1 1 calc R . .
H7B H 0.8984 -0.1987 0.2470 0.108 Uiso 1 1 calc R . .
H7C H 1.0020 -0.1624 0.3067 0.108 Uiso 1 1 calc R . .
C8 C 0.8035(3) -0.0720(3) 0.3092(2) 0.0676(10) Uani 1 1 d . . .
H8A H 0.8565 -0.0884 0.3634 0.101 Uiso 1 1 calc R . .
H8B H 0.7651 -0.1210 0.2817 0.101 Uiso 1 1 calc R . .
H8C H 0.7631 -0.0312 0.3214 0.101 Uiso 1 1 calc R . .
C9 C 0.6806(2) 0.0608(2) 0.00419(19) 0.0486(8) Uani 1 1 d . . .
H9 H 0.6655 0.0956 0.0420 0.058 Uiso 1 1 calc R . .
C10 C 0.6065(2) 0.0402(2) -0.07644(19) 0.0492(8) Uani 1 1 d . . .
H10 H 0.5437 0.0609 -0.0913 0.059 Uiso 1 1 calc R . .
C11 C 0.6252(2) -0.0112(2) -0.13525(18) 0.0461(8) Uani 1 1 d . A .
C12 C 0.7195(2) -0.0426(2) -0.10587(19) 0.0512(8) Uani 1 1 d . . .
H12 H 0.7355 -0.0797 -0.1413 0.061 Uiso 1 1 calc R . .
C13 C 0.7904(2) -0.0192(2) -0.02388(18) 0.0475(8) Uani 1 1 d . . .
H13 H 0.8532 -0.0412 -0.0062 0.057 Uiso 1 1 calc R . .
C14 C 0.5460(3) -0.0312(2) -0.2279(2) 0.0555(9) Uani 1 1 d D . .
C15 C 0.5888(10) -0.0089(19) -0.2933(6) 0.144(10) Uani 0.59(3) 1 d PD A 1
H15A H 0.6451 -0.0436 -0.2824 0.215 Uiso 0.59(3) 1 calc PR A 1
H15B H 0.6077 0.0498 -0.2867 0.215 Uiso 0.59(3) 1 calc PR A 1
H15C H 0.5408 -0.0186 -0.3523 0.215 Uiso 0.59(3) 1 calc PR A 1
C16 C 0.523(2) -0.1224(8) -0.2378(9) 0.175(13) Uani 0.59(3) 1 d PD A 1
H16A H 0.4868 -0.1371 -0.2037 0.263 Uiso 0.59(3) 1 calc PR A 1
H16B H 0.5825 -0.1545 -0.2172 0.263 Uiso 0.59(3) 1 calc PR A 1
H16C H 0.4844 -0.1351 -0.2989 0.263 Uiso 0.59(3) 1 calc PR A 1
C17 C 0.4534(8) 0.0196(14) -0.2476(9) 0.115(8) Uani 0.59(3) 1 d PD A 1
H17A H 0.4101 0.0132 -0.3088 0.173 Uiso 0.59(3) 1 calc PR A 1
H17B H 0.4697 0.0784 -0.2350 0.173 Uiso 0.59(3) 1 calc PR A 1
H17C H 0.4218 -0.0007 -0.2115 0.173 Uiso 0.59(3) 1 calc PR A 1
C15' C 0.507(3) 0.0517(10) -0.2735(12) 0.145(16) Uani 0.41(3) 1 d PD A 2
H15D H 0.4652 0.0413 -0.3344 0.217 Uiso 0.41(3) 1 calc PR A 2
H15E H 0.5602 0.0875 -0.2695 0.217 Uiso 0.41(3) 1 calc PR A 2
H15F H 0.4698 0.0792 -0.2456 0.217 Uiso 0.41(3) 1 calc PR A 2
C16' C 0.5853(13) -0.082(3) -0.2849(13) 0.136(13) Uani 0.41(3) 1 d PD A 2
H16D H 0.5483 -0.1329 -0.3046 0.204 Uiso 0.41(3) 1 calc PR A 2
H16E H 0.6528 -0.0953 -0.2507 0.204 Uiso 0.41(3) 1 calc PR A 2
H16F H 0.5795 -0.0482 -0.3351 0.204 Uiso 0.41(3) 1 calc PR A 2
C17' C 0.4740(17) -0.088(2) -0.2158(10) 0.147(15) Uani 0.41(3) 1 d PD A 2
H17D H 0.4298 -0.1097 -0.2722 0.220 Uiso 0.41(3) 1 calc PR A 2
H17E H 0.4379 -0.0569 -0.1895 0.220 Uiso 0.41(3) 1 calc PR A 2
H17F H 0.5076 -0.1344 -0.1780 0.220 Uiso 0.41(3) 1 calc PR A 2
C18 C 0.9783(2) 0.2174(2) 0.37712(19) 0.0454(7) Uani 1 1 d . . .
C19 C 0.8959(3) 0.2683(2) 0.3473(2) 0.0648(11) Uani 1 1 d . . .
H19 H 0.8552 0.2698 0.2874 0.078 Uiso 1 1 calc R . .
C20 C 0.8735(3) 0.3171(3) 0.4053(2) 0.0821(14) Uani 1 1 d . . .
H20 H 0.8172 0.3502 0.3845 0.098 Uiso 1 1 calc R . .
C21 C 0.9339(3) 0.3168(3) 0.4939(2) 0.0698(11) Uani 1 1 d . . .
H21 H 0.9183 0.3494 0.5329 0.084 Uiso 1 1 calc R . .
C22 C 1.0160(3) 0.2692(2) 0.5240(2) 0.0572(9) Uani 1 1 d . . .
H22 H 1.0575 0.2698 0.5837 0.069 Uiso 1 1 calc R . .
C23 C 1.0385(2) 0.2195(2) 0.46621(19) 0.0507(8) Uani 1 1 d . . .
H23 H 1.0951 0.1869 0.4878 0.061 Uiso 1 1 calc R . .
C24 C 1.1121(2) 0.0351(2) 0.37691(18) 0.0456(7) Uani 1 1 d . . .
C25 C 1.0816(3) -0.0076(2) 0.4333(2) 0.0632(10) Uani 1 1 d . . .
H25 H 1.0215 0.0055 0.4339 0.076 Uiso 1 1 calc R . .
C26 C 1.1401(4) -0.0703(3) 0.4898(2) 0.0802(13) Uani 1 1 d . . .
H26 H 1.1187 -0.0995 0.5271 0.096 Uiso 1 1 calc R . .
C27 C 1.2289(4) -0.0883(3) 0.4899(3) 0.0869(15) Uani 1 1 d . . .
H27 H 1.2688 -0.1290 0.5285 0.104 Uiso 1 1 calc R . .
C28 C 1.2596(3) -0.0477(3) 0.4344(3) 0.0822(13) Uani 1 1 d . . .
H28 H 1.3201 -0.0609 0.4346 0.099 Uiso 1 1 calc R . .
C29 C 1.2008(3) 0.0141(2) 0.3768(2) 0.0624(10) Uani 1 1 d . . .
H29 H 1.2219 0.0413 0.3381 0.075 Uiso 1 1 calc R . .
C30 C 1.1368(2) 0.21923(19) 0.27071(18) 0.0426(7) Uani 1 1 d . . .
C31 C 1.1825(3) 0.2811(2) 0.3338(2) 0.0542(8) Uani 1 1 d . . .
H31 H 1.1635 0.2889 0.3799 0.065 Uiso 1 1 calc R . .
C32 C 1.2557(3) 0.3311(2) 0.3293(2) 0.0635(10) Uani 1 1 d . . .
H32 H 1.2867 0.3712 0.3729 0.076 Uiso 1 1 calc R . .
C33 C 1.2828(3) 0.3219(2) 0.2609(3) 0.0641(10) Uani 1 1 d . . .
H33 H 1.3310 0.3567 0.2572 0.077 Uiso 1 1 calc R . .
C34 C 1.2388(3) 0.2611(2) 0.1974(2) 0.0642(10) Uani 1 1 d . . .
H34 H 1.2575 0.2547 0.1510 0.077 Uiso 1 1 calc R . .
C35 C 1.1668(2) 0.2097(2) 0.2025(2) 0.0545(9) Uani 1 1 d . . .
H35 H 1.1381 0.1682 0.1599 0.065 Uiso 1 1 calc R . .
H4 H 0.759(3) 0.143(2) 0.201(2) 0.060(11) Uiso 1 1 d . . .
H2 H 1.013(3) 0.008(3) 0.095(2) 0.095(14) Uiso 1 1 d . . .

loop_
_atom_site_aniso_label
_atom_site_aniso_U_11
_atom_site_aniso_U_22
_atom_site_aniso_U_33
_atom_site_aniso_U_23
_atom_site_aniso_U_13
_atom_site_aniso_U_12
Pb1 0.04095(7) 0.04196(7) 0.03623(6) -0.00233(5) 0.01645(5) 0.00029(5)
Co1 0.0381(2) 0.0363(2) 0.03425(17) 0.00003(16) 0.01442(15) 0.00255(17)
O1 0.0496(13) 0.0528(14) 0.0536(12) -0.0052(11) 0.0174(10) 0.0161(11)
O2 0.0583(14) 0.0515(14) 0.0561(12) -0.0076(11) 0.0354(11) -0.0024(11)
O3 0.0544(13) 0.0492(14) 0.0550(12) 0.0044(11) 0.0287(10) 0.0170(11)
O4 0.0556(15) 0.0649(17) 0.0682(14) -0.0043(13) 0.0397(12) 0.0048(12)
N1 0.0464(15) 0.0422(15) 0.0371(11) -0.0029(11) 0.0107(11) 0.0061(12)
N2 0.0483(15) 0.0434(15) 0.0374(12) -0.0041(11) 0.0192(11) -0.0025(12)
N3 0.0420(14) 0.0402(15) 0.0387(11) 0.0011(11) 0.0152(11) 0.0047(11)
N4 0.0399(14) 0.0523(17) 0.0420(12) -0.0049(12) 0.0193(11) 0.0002(12)
N5 0.0395(14) 0.0412(15) 0.0399(11) -0.0004(11) 0.0135(10) 0.0014(11)
C1 0.056(2) 0.0387(18) 0.0435(15) 0.0034(14) 0.0093(14) 0.0035(15)
C2 0.061(2) 0.0430(19) 0.0404(14) 0.0046(14) 0.0173(14) -0.0054(16)
C3 0.0518(19) 0.0416(18) 0.0410(14) 0.0052(14) 0.0139(13) 0.0000(15)
C4 0.0483(18) 0.0469(19) 0.0419(14) -0.0008(14) 0.0191(13) -0.0086(15)
C5 0.096(3) 0.042(2) 0.068(2) 0.0079(18) 0.023(2) 0.006(2)
C6 0.093(3) 0.069(3) 0.062(2) 0.0126(19) 0.041(2) -0.014(2)
C7 0.094(3) 0.048(2) 0.077(2) 0.0153(19) 0.037(2) 0.014(2)
C8 0.077(3) 0.072(3) 0.064(2) 0.0059(19) 0.0397(19) -0.018(2)
C9 0.0478(19) 0.048(2) 0.0497(16) -0.0052(14) 0.0200(14) 0.0055(15)
C10 0.0360(17) 0.054(2) 0.0513(16) 0.0012(15) 0.0112(13) 0.0030(15)
C11 0.0455(18) 0.0433(18) 0.0429(15) -0.0005(14) 0.0117(13) -0.0061(14)
C12 0.0515(19) 0.052(2) 0.0449(15) -0.0093(15) 0.0151(14) 0.0051(16)
C13 0.0421(17) 0.0483(19) 0.0485(16) -0.0053(15) 0.0149(13) 0.0067(15)
C14 0.049(2) 0.062(2) 0.0432(16) -0.0006(16) 0.0075(14) -0.0046(18)
C15 0.108(9) 0.29(3) 0.029(3) -0.011(8) 0.022(4) -0.094(14)
C16 0.28(3) 0.084(8) 0.058(8) -0.011(6) -0.031(11) -0.068(11)
C17 0.059(6) 0.161(18) 0.081(7) -0.036(9) -0.017(5) 0.024(7)
C15' 0.16(3) 0.120(14) 0.063(9) 0.010(8) -0.042(14) 0.010(15)
C16' 0.070(10) 0.26(4) 0.061(10) -0.063(18) 0.008(7) -0.025(15)
C17' 0.119(16) 0.24(4) 0.047(7) -0.034(11) 0.000(8) -0.13(2)
C18 0.0507(18) 0.0448(19) 0.0444(15) -0.0017(14) 0.0232(14) 0.0009(15)
C19 0.064(2) 0.071(3) 0.0495(17) -0.0125(17) 0.0133(16) 0.019(2)
C20 0.070(3) 0.094(3) 0.071(2) -0.022(2) 0.019(2) 0.032(2)
C21 0.082(3) 0.077(3) 0.0564(19) -0.017(2) 0.0338(19) 0.012(2)
C22 0.067(2) 0.060(2) 0.0435(16) -0.0039(16) 0.0213(15) 0.0002(19)
C23 0.0518(19) 0.058(2) 0.0443(15) 0.0026(15) 0.0223(14) 0.0076(16)
C24 0.0484(18) 0.0431(18) 0.0398(14) -0.0064(13) 0.0125(13) -0.0020(15)
C25 0.063(2) 0.073(3) 0.0515(18) 0.0119(18) 0.0219(17) -0.005(2)
C26 0.095(3) 0.067(3) 0.066(2) 0.021(2) 0.020(2) -0.006(3)
C27 0.106(4) 0.067(3) 0.067(2) 0.018(2) 0.015(2) 0.029(3)
C28 0.078(3) 0.074(3) 0.094(3) 0.008(2) 0.034(2) 0.033(2)
C29 0.066(2) 0.062(2) 0.065(2) 0.0082(19) 0.0336(18) 0.0158(19)
C30 0.0427(17) 0.0382(17) 0.0446(15) 0.0005(13) 0.0158(13) 0.0005(13)
C31 0.066(2) 0.046(2) 0.0545(17) -0.0089(15) 0.0283(16) -0.0076(17)
C32 0.069(3) 0.046(2) 0.071(2) -0.0128(18) 0.025(2) -0.0133(18)
C33 0.051(2) 0.051(2) 0.087(2) 0.003(2) 0.0244(19) -0.0156(18)
C34 0.064(2) 0.070(3) 0.070(2) -0.003(2) 0.0390(19) -0.010(2)
C35 0.054(2) 0.054(2) 0.0599(18) -0.0129(17) 0.0276(16) -0.0132(17)

loop_
_atom_type_symbol
_atom_type_description
_atom_type_scat_dispersion_real
_atom_type_scat_dispersion_imag
_atom_type_scat_source
C C 0.0033 0.0016 'International Tables Vol C Tables 4.2.6.8 and 6.1.1.4'
H H 0.0000 0.0000 'International Tables Vol C Tables 4.2.6.8 and 6.1.1.4'
N N 0.0061 0.0033 'International Tables Vol C Tables 4.2.6.8 and 6.1.1.4'
O O 0.0106 0.0060 'International Tables Vol C Tables 4.2.6.8 and 6.1.1.4'
Co Co 0.3494 0.9721 'International Tables Vol C Tables 4.2.6.8 and 6.1.1.4'
Pb Pb -3.3944 10.1111 'International Tables Vol C Tables 4.2.6.8 and 6.1.1.4'

loop_
_geom_angle_atom_site_label_1
_geom_angle_atom_site_label_2
_geom_angle_atom_site_label_3
_geom_angle
C30 Pb1 C18 102.61(11)
C30 Pb1 C24 102.38(11)
C18 Pb1 C24 102.68(11)
C30 Pb1 Co1 117.10(7)
C18 Pb1 Co1 117.31(8)
C24 Pb1 Co1 112.69(7)
N2 Co1 N1 81.46(12)
N2 Co1 N4 175.10(10)
N1 Co1 N4 98.78(12)
N2 Co1 N3 98.17(11)
N1 Co1 N3 175.92(10)
N4 Co1 N3 81.24(11)
N2 Co1 N5 91.76(10)
N1 Co1 N5 91.69(10)
N4 Co1 N5 93.12(10)
N3 Co1 N5 92.38(10)
N2 Co1 Pb1 88.60(7)
N1 Co1 Pb1 88.42(7)
N4 Co1 Pb1 86.52(7)
N3 Co1 Pb1 87.51(7)
N5 Co1 Pb1 179.63(8)
N1 O1 H4 99.9(14)
C1 N1 O1 121.3(3)
C1 N1 Co1 116.2(2)
O1 N1 Co1 122.4(2)
C2 N2 O2 120.3(3)
C2 N2 Co1 116.8(2)
O2 N2 Co1 122.8(2)
C3 N3 O3 120.1(3)
C3 N3 Co1 116.7(2)
O3 N3 Co1 123.07(19)
C4 N4 O4 119.3(3)
C4 N4 Co1 117.1(2)
O4 N4 Co1 123.5(2)
C9 N5 C13 116.4(2)
C9 N5 Co1 121.4(2)
C13 N5 Co1 121.9(2)
N1 C1 C2 112.8(3)
N1 C1 C5 123.0(3)
C2 C1 C5 124.2(3)
N2 C2 C1 112.6(3)
N2 C2 C6 123.2(3)
C1 C2 C6 124.1(3)
N3 C3 C4 112.8(3)
N3 C3 C7 122.8(3)
C4 C3 C7 124.4(3)
N4 C4 C3 112.0(3)
N4 C4 C8 123.8(3)
C3 C4 C8 124.1(3)
N5 C9 C10 123.7(3)
C9 C10 C11 120.4(3)
C12 C11 C10 115.8(3)
C12 C11 C14 122.3(3)
C10 C11 C14 121.9(3)
C11 C12 C13 120.6(3)
N5 C13 C12 122.9(3)
C16 C14 C17' 43.3(12)
C16 C14 C15' 140.1(9)
C17' C14 C15' 116.0(15)
C16 C14 C15 107.2(9)
C17' C14 C15 141.9(8)
C15' C14 C15 68.3(12)
C16 C14 C17 109.8(9)
C17' C14 C17 72.2(11)
C15' C14 C17 45.5(11)
C15 C14 C17 110.1(9)
C16 C14 C16' 63.6(10)
C17' C14 C16' 105.0(12)
C15' C14 C16' 108.1(11)
C15 C14 C16' 44.8(10)
C17 C14 C16' 133.9(8)
C16 C14 C11 111.1(5)
C17' C14 C11 107.1(6)
C15' C14 C11 107.8(7)
C15 C14 C11 106.8(5)
C17 C14 C11 111.6(5)
C16' C14 C11 112.9(6)
C23 C18 C19 117.6(3)
C23 C18 Pb1 119.0(2)
C19 C18 Pb1 123.3(2)
C20 C19 C18 120.8(3)
C21 C20 C19 120.3(4)
C22 C21 C20 119.8(4)
C21 C22 C23 120.2(3)
C18 C23 C22 121.2(3)
C29 C24 C25 118.5(3)
C29 C24 Pb1 119.3(3)
C25 C24 Pb1 122.2(3)
C24 C25 C26 120.7(4)
C27 C26 C25 119.5(4)
C28 C27 C26 120.6(4)
C27 C28 C29 120.2(4)
C24 C29 C28 120.4(4)
C31 C30 C35 117.8(3)
C31 C30 Pb1 118.1(2)
C35 C30 Pb1 124.0(2)
C32 C31 C30 121.1(3)
C33 C32 C31 120.2(3)
C32 C33 C34 120.0(4)
C33 C34 C35 120.1(4)
C34 C35 C30 120.7(3)

loop_
_geom_bond_atom_site_label_1
_geom_bond_atom_site_label_2
_geom_bond_distance
Pb1 C30 2.241(3)
Pb1 C18 2.246(3)
Pb1 C24 2.247(3)
Pb1 Co1 2.6191(4)
Co1 N2 1.875(3)
Co1 N1 1.880(3)
Co1 N4 1.880(3)
Co1 N3 1.881(2)
Co1 N5 2.049(2)
O1 N1 1.345(3)
O1 H4 1.50(4)
O2 N2 1.350(3)
O3 N3 1.342(3)
O4 N4 1.362(3)
N1 C1 1.309(4)
N2 C2 1.302(4)
N3 C3 1.302(4)
N4 C4 1.304(4)
N5 C9 1.335(4)
N5 C13 1.338(4)
C1 C2 1.442(5)
C1 C5 1.503(5)
C2 C6 1.505(5)
C3 C4 1.455(5)
C3 C7 1.487(5)
C4 C8 1.498(4)
C9 C10 1.382(4)
C10 C11 1.384(4)
C11 C12 1.384(4)
C11 C14 1.541(4)
C12 C13 1.390(4)
C14 C16 1.474(11)
C14 C17' 1.481(14)
C14 C15' 1.503(13)
C14 C15 1.515(10)
C14 C17 1.518(10)
C14 C16' 1.529(14)
C18 C23 1.381(4)
C18 C19 1.383(5)
C19 C20 1.379(5)
C20 C21 1.374(5)
C21 C22 1.350(5)
C22 C23 1.385(5)
C24 C29 1.373(5)
C24 C25 1.376(5)
C25 C26 1.396(5)
C26 C27 1.362(6)
C27 C28 1.350(6)
C28 C29 1.395(5)
C30 C31 1.389(4)
C30 C35 1.389(4)
C31 C32 1.379(5)
C32 C33 1.363(5)
C33 C34 1.376(5)
C34 C35 1.381(5)
